data_4338694
loop_
_publ_author_name
'Santillan, Guillermo A.'
'Carrano, Carl J.'

_publ_section_title
;
 Cobalt, zinc, and nickel complexes of a diatopic heteroscorpionate
 ligand: building blocks for coordination polymers.
;
_journal_issue 3
_journal_name_full 'Inorganic chemistry'
_journal_page_first 930
_journal_page_last 939
_journal_paper_doi 10.1021/ic701718b
_journal_volume 47
_journal_year 2008
_chemical_formula_sum 'C76 H92 N16 Ni2 O14'
_chemical_formula_weight 1571.08
_chemical_name_systematic
;

 ?

;
_space_group_IT_number 2
_symmetry_cell_setting triclinic
_symmetry_space_group_name_Hall '-P 1'
_symmetry_space_group_name_H-M 'P -1'
_atom_sites_solution_hydrogens geom
_atom_sites_solution_primary direct
_atom_sites_solution_secondary difmap
_audit_creation_method SHELXL-97
_cell_angle_alpha 90.148(14)
_cell_angle_beta 91.880(14)
_cell_angle_gamma 94.905(16)
_cell_formula_units_Z 2
_cell_length_a 9.380(3)
_cell_length_b 20.191(6)
_cell_length_c 21.026(6)
_cell_measurement_reflns_used 7201
_cell_measurement_temperature 200(2)
_cell_measurement_theta_max 31.89
_cell_measurement_theta_min 2.24
_cell_volume 3965(2)
_computing_cell_refinement 'Bruker SMART'
_computing_data_collection 'Bruker SMART'
_computing_data_reduction 'Bruker SAINT'
_computing_molecular_graphics 'Bruker SHELXTL'
_computing_publication_material 'Bruker SHELXTL'
_computing_structure_refinement 'SHELXL-97 (Sheldrick, 1997)'
_computing_structure_solution 'SHELXS-97 (Sheldrick, 1990)'
_diffrn_ambient_temperature 200(2)
_diffrn_measured_fraction_theta_full 0.949
_diffrn_measured_fraction_theta_max 0.949
_diffrn_measurement_device_type 'CCD area detector'
_diffrn_measurement_method 'phi and omega scans'
_diffrn_radiation_monochromator graphite
_diffrn_radiation_source 'fine-focus sealed tube'
_diffrn_radiation_type MoK\a
_diffrn_radiation_wavelength 0.71073
_diffrn_reflns_av_R_equivalents 0.0416
_diffrn_reflns_av_sigmaI/netI 0.0576
_diffrn_reflns_limit_h_max 13
_diffrn_reflns_limit_h_min -14
_diffrn_reflns_limit_k_max 30
_diffrn_reflns_limit_k_min -28
_diffrn_reflns_limit_l_max 32
_diffrn_reflns_limit_l_min -23
_diffrn_reflns_number 98985
_diffrn_reflns_theta_full 33.30
_diffrn_reflns_theta_max 33.30
_diffrn_reflns_theta_min 1.01
_exptl_absorpt_coefficient_mu 0.547
_exptl_absorpt_correction_T_max 0.9474
_exptl_absorpt_correction_T_min 0.8110
_exptl_absorpt_correction_type multi-scan
_exptl_absorpt_process_details SADABS
_exptl_crystal_colour green
_exptl_crystal_density_diffrn 1.316
_exptl_crystal_density_meas ?
_exptl_crystal_density_method 'not measured'
_exptl_crystal_description ireg
_exptl_crystal_F_000 1656
_exptl_crystal_size_max 0.40
_exptl_crystal_size_mid 0.20
_exptl_crystal_size_min 0.10
_refine_diff_density_max 0.987
_refine_diff_density_min -0.761
_refine_diff_density_rms 0.131
_refine_ls_extinction_method none
_refine_ls_goodness_of_fit_ref 1.028
_refine_ls_hydrogen_treatment mixed
_refine_ls_matrix_type full
_refine_ls_number_parameters 973
_refine_ls_number_reflns 29073
_refine_ls_number_restraints 0
_refine_ls_restrained_S_all 1.028
_refine_ls_R_factor_all 0.1386
_refine_ls_R_factor_gt 0.0719
_refine_ls_shift/su_max 1.787
_refine_ls_shift/su_mean 0.452
_refine_ls_structure_factor_coef Fsqd
_refine_ls_weighting_details 'calc w=1/[\s^2^(Fo^2^)+(0.1223P)^2^+8.0514P] where P=(Fo^2^+2Fc^2^)/3'
_refine_ls_weighting_scheme calc
_refine_ls_wR_factor_gt 0.2439
_refine_ls_wR_factor_ref 0.2977
_reflns_number_gt 11211
_reflns_number_total 29073
_reflns_threshold_expression >2sigma(I)
_cod_data_source_file ic701718b-complex_11.cif
_cod_data_source_block guillermo4
_cod_depositor_comments
;
The following automatic conversions were performed:

'_symmetry_cell_setting' value 'Triclinic' changed to 'triclinic'
according to
/usr/data/users/saulius/automatic-downloads/retrospective/ACS/lib/dictionaries/cif_core.dic
dictionary named 'cif_core.dic' version 2.4.2 from 2011-04-26.

Automatic conversion script
Id: cif_fix_values 2281 2013-09-26 08:29:07Z andrius 

The following automatic conversions were performed:

'_exptl_crystal_density_meas' value 'not measured' was changed to '?'
- the value is perceived as not measured.

Automatic conversion script
Id: cif_fix_values 3008 2015-01-20 13:52:24Z robertas 
;
_cod_original_sg_symbol_H-M P-1
_cod_database_code 4338694

loop_
_symmetry_equiv_pos_as_xyz
'x, y, z'
'-x, -y, -z'

loop_
_atom_site_label
_atom_site_type_symbol
_atom_site_fract_x
_atom_site_fract_y
_atom_site_fract_z
_atom_site_U_iso_or_equiv
_atom_site_adp_type
_atom_site_occupancy
_atom_site_symmetry_multiplicity
_atom_site_calc_flag
_atom_site_refinement_flags
C1 C 1.0538(7) 0.5375(3) 0.7023(3) 0.0399(16) Uani 1 1 d .
H1A H 0.9679 0.5384 0.6746 0.060 Uiso 1 1 calc R
H1B H 1.1383 0.5531 0.6786 0.060 Uiso 1 1 calc R
H1C H 1.0458 0.5665 0.7392 0.060 Uiso 1 1 calc R
C2 C 1.0681(6) 0.4680(3) 0.7244(2) 0.0273(13) Uani 1 1 d .
C3 C 1.1566(6) 0.4212(3) 0.7023(2) 0.0351(15) Uani 1 1 d .
H3 H 1.2225 0.4272 0.6690 0.042 Uiso 1 1 calc R
C4 C 1.1302(6) 0.3651(3) 0.7377(2) 0.0259(13) Uani 1 1 d .
C5 C 1.1904(6) 0.2991(3) 0.7351(3) 0.0377(15) Uani 1 1 d .
H5A H 1.2370 0.2901 0.7762 0.057 Uiso 1 1 calc R
H5B H 1.2607 0.2995 0.7016 0.057 Uiso 1 1 calc R
H5C H 1.1129 0.2644 0.7258 0.057 Uiso 1 1 calc R
C6 C 0.4789(6) 0.3824(3) 0.8398(3) 0.0381(15) Uani 1 1 d .
H6A H 0.4986 0.4171 0.8723 0.057 Uiso 1 1 calc R
H6B H 0.3946 0.3533 0.8512 0.057 Uiso 1 1 calc R
H6C H 0.4607 0.4029 0.7985 0.057 Uiso 1 1 calc R
C7 C 0.6046(6) 0.3425(3) 0.8359(2) 0.0228(12) Uani 1 1 d .
C8 C 0.6104(6) 0.2732(3) 0.8378(3) 0.0293(13) Uani 1 1 d .
H8 H 0.5319 0.2407 0.8418 0.035 Uiso 1 1 calc R
C9 C 0.7525(6) 0.2617(3) 0.8327(2) 0.0249(12) Uani 1 1 d .
C10 C 0.8233(7) 0.1984(3) 0.8340(3) 0.0380(16) Uani 1 1 d .
H10A H 0.8907 0.1982 0.7994 0.057 Uiso 1 1 calc R
H10B H 0.7506 0.1608 0.8286 0.057 Uiso 1 1 calc R
H10C H 0.8750 0.1946 0.8749 0.057 Uiso 1 1 calc R
C11 C 0.9785(5) 0.3400(2) 0.8324(2) 0.0173(11) Uani 1 1 d .
H11 H 1.0258 0.2974 0.8318 0.021 Uiso 1 1 calc R
C12 C 1.0187(5) 0.3740(3) 0.8952(2) 0.0169(11) Uani 1 1 d .
C13 C 1.1330(5) 0.4226(3) 0.9016(2) 0.0208(11) Uani 1 1 d .
H13 H 1.1853 0.4365 0.8653 0.025 Uiso 1 1 calc R
C14 C 1.1706(5) 0.4508(3) 0.9603(2) 0.0229(11) Uani 1 1 d .
H14 H 1.2473 0.4846 0.9640 0.027 Uiso 1 1 calc R
C15 C 1.0970(5) 0.4300(3) 1.0137(2) 0.0194(11) Uani 1 1 d .
C16 C 0.9856(6) 0.3814(3) 1.0076(2) 0.0287(13) Uani 1 1 d .
H16 H 0.9349 0.3669 1.0441 0.034 Uiso 1 1 calc R
C17 C 0.9464(6) 0.3533(3) 0.9487(2) 0.0271(13) Uani 1 1 d .
H17 H 0.8694 0.3196 0.9452 0.032 Uiso 1 1 calc R
C18 C 0.8626(5) 0.5375(3) 0.9238(2) 0.0196(12) Uani 1 1 d .
C19 C 0.3380(6) 0.6557(3) 0.3926(2) 0.0302(14) Uani 1 1 d .
C20 C 0.2586(6) 0.5969(3) 0.4089(3) 0.0335(14) Uani 1 1 d .
H20 H 0.2222 0.5620 0.3809 0.040 Uiso 1 1 calc R
C21 C 0.2439(6) 0.5999(3) 0.4731(3) 0.0284(13) Uani 1 1 d .
C22 C -0.0125(6) 0.7130(3) 0.6071(3) 0.0313(14) Uani 1 1 d .
C23 C 0.0222(6) 0.7776(3) 0.5852(3) 0.0347(14) Uani 1 1 d .
H23 H -0.0371 0.8135 0.5847 0.042 Uiso 1 1 calc R
C24 C 0.1598(6) 0.7784(3) 0.5644(2) 0.0259(12) Uani 1 1 d .
C25 C 0.2532(7) 0.8328(3) 0.5367(3) 0.0398(16) Uani 1 1 d .
H25A H 0.3357 0.8442 0.5657 0.060 Uiso 1 1 calc R
H25B H 0.1993 0.8719 0.5305 0.060 Uiso 1 1 calc R
H25C H 0.2867 0.8184 0.4956 0.060 Uiso 1 1 calc R
C26 C 0.3312(5) 0.6900(3) 0.5550(2) 0.0203(11) Uani 1 1 d .
H26 H 0.4025 0.7292 0.5500 0.024 Uiso 1 1 calc R
C27 C 0.3967(5) 0.6452(3) 0.6044(2) 0.0186(11) Uani 1 1 d .
C28 C 0.3784(6) 0.6549(3) 0.6686(2) 0.0251(13) Uani 1 1 d .
H28 H 0.3155 0.6861 0.6822 0.030 Uiso 1 1 calc R
C29 C 0.4516(6) 0.6190(3) 0.7133(2) 0.0260(13) Uani 1 1 d .
H29 H 0.4397 0.6265 0.7574 0.031 Uiso 1 1 calc R
C30 C 0.5419(5) 0.5724(3) 0.6942(2) 0.0209(11) Uani 1 1 d .
C31 C 0.5585(6) 0.5620(3) 0.6300(2) 0.0278(13) Uani 1 1 d .
H31 H 0.6199 0.5301 0.6165 0.033 Uiso 1 1 calc R
C32 C 0.4860(6) 0.5981(3) 0.5852(2) 0.0257(13) Uani 1 1 d .
H32 H 0.4975 0.5904 0.5411 0.031 Uiso 1 1 calc R
C33 C 0.6284(6) 0.5362(3) 0.7411(2) 0.0223(12) Uani 1 1 d .
C34 C -0.0535(7) 0.9628(3) 0.2980(3) 0.0415(17) Uani 1 1 d .
H34A H -0.0597 0.9323 0.2614 0.062 Uiso 1 1 calc R
H34B H -0.1310 0.9498 0.3268 0.062 Uiso 1 1 calc R
H34C H 0.0390 0.9607 0.3206 0.062 Uiso 1 1 calc R
C35 C -0.0672(6) 1.0319(3) 0.2754(2) 0.0275(13) Uani 1 1 d .
C36 C -0.1564(6) 1.0786(3) 0.2976(3) 0.0362(15) Uani 1 1 d .
H36 H -0.2226 1.0724 0.3307 0.043 Uiso 1 1 calc R
C37 C -0.1298(6) 1.1351(3) 0.2622(2) 0.0272(13) Uani 1 1 d .
C38 C -0.1911(7) 1.2009(3) 0.2650(3) 0.0366(16) Uani 1 1 d .
H38A H -0.1140 1.2359 0.2737 0.055 Uiso 1 1 calc R
H38B H -0.2604 1.2004 0.2989 0.055 Uiso 1 1 calc R
H38C H -0.2393 1.2095 0.2241 0.055 Uiso 1 1 calc R
C39 C 0.5213(6) 1.1178(3) 0.1599(3) 0.0365(15) Uani 1 1 d .
H39A H 0.5426 1.0991 0.2018 0.055 Uiso 1 1 calc R
H39B H 0.6044 1.1465 0.1464 0.055 Uiso 1 1 calc R
H39C H 0.4998 1.0817 0.1290 0.055 Uiso 1 1 calc R
C40 C 0.3956(6) 1.1577(3) 0.1639(2) 0.0253(12) Uani 1 1 d .
C41 C 0.3893(6) 1.2270(3) 0.1619(3) 0.0306(14) Uani 1 1 d .
H41 H 0.4675 1.2596 0.1575 0.037 Uiso 1 1 calc R
C42 C 0.2475(6) 1.2382(3) 0.1676(2) 0.0247(12) Uani 1 1 d .
C43 C 0.1757(7) 1.3012(3) 0.1658(3) 0.0395(16) Uani 1 1 d .
H43A H 0.1166 1.3025 0.1265 0.059 Uiso 1 1 calc R
H43B H 0.2483 1.3391 0.1669 0.059 Uiso 1 1 calc R
H43C H 0.1150 1.3033 0.2026 0.059 Uiso 1 1 calc R
C44 C 0.0220(5) 1.1601(3) 0.1676(2) 0.0186(11) Uani 1 1 d .
H44 H -0.0255 1.2026 0.1683 0.022 Uiso 1 1 calc R
C45 C -0.0191(5) 1.1260(2) 0.1045(2) 0.0188(11) Uani 1 1 d .
C46 C 0.0546(6) 1.1468(3) 0.0513(2) 0.0274(13) Uani 1 1 d .
H46 H 0.1323 1.1801 0.0552 0.033 Uiso 1 1 calc R
C47 C -0.1324(5) 1.0775(3) 0.0986(2) 0.0214(12) Uani 1 1 d .
H47 H -0.1841 1.0636 0.1350 0.026 Uiso 1 1 calc R
C48 C 0.1707(6) 0.9509(3) -0.0397(2) 0.0204(12) Uani 1 1 d .
H48 H 0.2481 0.9843 -0.0359 0.024 Uiso 1 1 calc R
C49 C 0.0966(5) 0.9306(3) 0.0136(2) 0.0200(11) Uani 1 1 d .
C50 C -0.0155(6) 0.8809(3) 0.0075(2) 0.0267(14) Uani 1 1 d .
H50 H -0.0654 0.8659 0.0441 0.032 Uiso 1 1 calc R
C51 C 0.1371(5) 0.9626(3) 0.0764(2) 0.0217(11) Uani 1 1 d .
C52 C 0.6614(6) 0.8444(3) 0.6073(3) 0.0332(14) Uani 1 1 d .
C53 C 0.7416(6) 0.9031(3) 0.5910(3) 0.0328(14) Uani 1 1 d .
H53 H 0.7782 0.9380 0.6189 0.039 Uiso 1 1 calc R
C54 C 0.7568(6) 0.9002(3) 0.5267(3) 0.0301(14) Uani 1 1 d .
C55 C 0.8298(8) 0.9497(3) 0.4844(3) 0.0522(19) Uani 1 1 d .
H55A H 0.8811 0.9852 0.5102 0.078 Uiso 1 1 calc R
H55B H 0.7586 0.9687 0.4563 0.078 Uiso 1 1 calc R
H55C H 0.8979 0.9280 0.4587 0.078 Uiso 1 1 calc R
C56 C 1.1473(6) 0.8143(4) 0.3631(3) 0.049(2) Uani 1 1 d .
H56A H 1.1549 0.7930 0.3216 0.074 Uiso 1 1 calc R
H56B H 1.2298 0.8052 0.3906 0.074 Uiso 1 1 calc R
H56C H 1.1458 0.8624 0.3575 0.074 Uiso 1 1 calc R
C57 C 1.0123(6) 0.7872(3) 0.3932(3) 0.0318(15) Uani 1 1 d .
C58 C 0.9780(6) 0.7224(3) 0.4146(3) 0.0316(15) Uani 1 1 d .
H58 H 1.0371 0.6864 0.4146 0.038 Uiso 1 1 calc R
C59 C 0.8407(6) 0.7217(3) 0.4354(2) 0.0262(12) Uani 1 1 d .
C60 C 0.7469(7) 0.6670(3) 0.4637(3) 0.0404(16) Uani 1 1 d .
H60A H 0.8025 0.6289 0.4723 0.061 Uiso 1 1 calc R
H60B H 0.6671 0.6538 0.4338 0.061 Uiso 1 1 calc R
H60C H 0.7094 0.6825 0.5036 0.061 Uiso 1 1 calc R
C61 C 0.6697(5) 0.8105(3) 0.4450(2) 0.0199(12) Uani 1 1 d .
H61 H 0.5979 0.7714 0.4498 0.024 Uiso 1 1 calc R
C62 C 0.6044(5) 0.8548(3) 0.3958(2) 0.0210(11) Uani 1 1 d .
C63 C 0.6215(6) 0.8451(3) 0.3317(2) 0.0265(12) Uani 1 1 d .
H63 H 0.6839 0.8136 0.3180 0.032 Uiso 1 1 calc R
C64 C 0.5481(5) 0.8810(3) 0.2870(2) 0.0258(12) Uani 1 1 d .
H64 H 0.5598 0.8735 0.2429 0.031 Uiso 1 1 calc R
C65 C 0.4580(5) 0.9277(3) 0.3060(2) 0.0210(12) Uani 1 1 d .
C66 C 0.4425(6) 0.9381(3) 0.3701(2) 0.0301(13) Uani 1 1 d .
H66 H 0.3823 0.9705 0.3837 0.036 Uiso 1 1 calc R
C67 C 0.5138(6) 0.9020(3) 0.4145(2) 0.0278(13) Uani 1 1 d .
H67 H 0.5011 0.9093 0.4585 0.033 Uiso 1 1 calc R
C68 C 0.3727(5) 0.9641(3) 0.2585(2) 0.0238(12) Uani 1 1 d .
C69 C 0.1694(8) 0.5503(4) 0.5162(3) 0.051(2) Uani 1 1 d .
H69A H 0.1171 0.5149 0.4907 0.077 Uiso 1 1 calc R
H69B H 0.1019 0.5724 0.5419 0.077 Uiso 1 1 calc R
H69C H 0.2402 0.5311 0.5443 0.077 Uiso 1 1 calc R
C70 C 0.3861(9) 0.6770(4) 0.3287(3) 0.055(2) Uani 1 1 d .
H70A H 0.4495 0.7181 0.3328 0.083 Uiso 1 1 calc R
H70B H 0.3026 0.6849 0.3014 0.083 Uiso 1 1 calc R
H70C H 0.4379 0.6421 0.3098 0.083 Uiso 1 1 calc R
C71 C -0.1477(6) 0.6850(4) 0.6370(3) 0.051(2) Uani 1 1 d .
H71A H -0.1448 0.6370 0.6426 0.077 Uiso 1 1 calc R
H71B H -0.2302 0.6936 0.6093 0.077 Uiso 1 1 calc R
H71C H -0.1564 0.7062 0.6785 0.077 Uiso 1 1 calc R
C72 C 0.6127(9) 0.8227(4) 0.6711(3) 0.057(2) Uani 1 1 d .
H72A H 0.5531 0.8555 0.6884 0.086 Uiso 1 1 calc R
H72B H 0.6961 0.8187 0.6997 0.086 Uiso 1 1 calc R
H72C H 0.5567 0.7795 0.6673 0.086 Uiso 1 1 calc R
C73 C 0.7172(8) 0.2393(4) 0.0525(3) 0.049(2) Uani 1 1 d .
H73A H 0.6124 0.2346 0.0527 0.073 Uiso 1 1 calc R
H73B H 0.7514 0.1997 0.0330 0.073 Uiso 1 1 calc R
H73C H 0.7492 0.2787 0.0279 0.073 Uiso 1 1 calc R
C74 C 0.5129(8) 0.9090(4) 0.0548(4) 0.064(2) Uani 1 1 d .
H74A H 0.4516 0.9421 0.0377 0.096 Uiso 1 1 calc R
H74B H 0.4546 0.8673 0.0622 0.096 Uiso 1 1 calc R
H74C H 0.5866 0.9013 0.0242 0.096 Uiso 1 1 calc R
C75 C 0.4871(8) 0.5906(5) 0.9463(4) 0.065(2) Uani 1 1 d .
H75A H 0.5536 0.6298 0.9391 0.098 Uiso 1 1 calc R
H75B H 0.5395 0.5553 0.9655 0.098 Uiso 1 1 calc R
H75C H 0.4130 0.6024 0.9751 0.098 Uiso 1 1 calc R
C76 C 0.2830(8) 0.2609(4) 0.9478(3) 0.0535(19) Uani 1 1 d .
H76A H 0.3878 0.2633 0.9477 0.080 Uiso 1 1 calc R
H76B H 0.2471 0.2227 0.9731 0.080 Uiso 1 1 calc R
H76C H 0.2529 0.3018 0.9664 0.080 Uiso 1 1 calc R
N1 N 0.9904(4) 0.4425(2) 0.77174(17) 0.0199(9) Uani 1 1 d .
N2 N 1.0286(4) 0.3789(2) 0.77881(17) 0.0192(9) Uani 1 1 d .
N3 N 0.7352(4) 0.3722(2) 0.82952(18) 0.0184(9) Uani 1 1 d .
N4 N 0.8243(4) 0.3230(2) 0.82640(18) 0.0185(9) Uani 1 1 d .
N5 N 0.3723(5) 0.6936(2) 0.44347(18) 0.0259(10) Uani 1 1 d .
N6 N 0.3128(5) 0.6584(2) 0.49302(19) 0.0223(10) Uani 1 1 d .
N7 N 0.0947(5) 0.6751(2) 0.6006(2) 0.0296(11) Uani 1 1 d .
N8 N 0.2009(5) 0.7160(2) 0.57513(19) 0.0241(10) Uani 1 1 d .
N9 N 0.0100(5) 1.0575(2) 0.22844(19) 0.0207(10) Uani 1 1 d .
N10 N -0.0284(4) 1.1210(2) 0.22088(18) 0.0196(10) Uani 1 1 d .
N11 N 0.2652(4) 1.1276(2) 0.17040(19) 0.0200(9) Uani 1 1 d .
N12 N 0.1755(4) 1.1773(2) 0.17372(18) 0.0193(9) Uani 1 1 d .
N13 N 0.6275(5) 0.8062(2) 0.5567(2) 0.0252(11) Uani 1 1 d .
N14 N 0.6868(5) 0.8413(2) 0.50741(19) 0.0220(10) Uani 1 1 d .
N15 N 0.9044(5) 0.8251(2) 0.3995(2) 0.0289(11) Uani 1 1 d .
N16 N 0.7988(5) 0.7835(2) 0.42500(19) 0.0224(10) Uani 1 1 d .
Ni1 Ni 0.80081(8) 0.47858(4) 0.81784(3) 0.02550(18) Uani 1 1 d .
Ni2 Ni 0.19904(8) 1.02139(4) 0.18218(3) 0.02567(18) Uani 1 1 d .
O1 O 0.6168(4) 0.5457(2) 0.79965(16) 0.0324(10) Uani 1 1 d .
O2 O 0.7141(5) 0.4970(2) 0.72235(18) 0.0415(11) Uani 1 1 d .
O3 O 0.7618(4) 0.49245(19) 0.92031(15) 0.0288(9) Uani 1 1 d .
O4 O 0.9310(4) 0.55523(19) 0.87501(15) 0.0214(9) Uani 1 1 d .
O5 O 0.3826(4) 0.9540(2) 0.20056(17) 0.0310(10) Uani 1 1 d .
O6 O 0.2857(5) 1.0028(2) 0.27793(19) 0.0417(12) Uani 1 1 d .
O7 O 0.0689(4) 0.94482(17) 0.12508(15) 0.0249(8) Uani 1 1 d .
O8 O 0.2378(4) 1.00786(19) 0.07971(17) 0.0272(10) Uani 1 1 d .
O9 O 0.7721(5) 0.2462(2) 0.1146(2) 0.0515(13) Uani 1 1 d .
H9 H 0.7875 0.2868 0.1237 0.077 Uiso 1 1 calc R
O10 O 0.5763(6) 0.9315(4) 0.1104(3) 0.087(2) Uani 1 1 d .
H10 H 0.5191 0.9243 0.1400 0.130 Uiso 1 1 calc R
O11 O 0.4244(6) 0.5688(4) 0.8896(3) 0.084(2) Uani 1 1 d .
H11A H 0.4782 0.5808 0.8598 0.125 Uiso 1 1 calc R
O12 O 0.2275(5) 0.2537(2) 0.8852(2) 0.0524(13) Uani 1 1 d .
H12 H 0.2136 0.2131 0.8760 0.079 Uiso 1 1 calc R
O13 O 0.8125(5) 0.8740(2) 0.1555(2) 0.0457(12) Uani 1 1 d .
O14 O 0.1877(5) 0.6260(2) 0.8446(2) 0.0462(12) Uani 1 1 d .

loop_
_atom_site_aniso_label
_atom_site_aniso_U_11
_atom_site_aniso_U_22
_atom_site_aniso_U_33
_atom_site_aniso_U_23
_atom_site_aniso_U_13
_atom_site_aniso_U_12
C1 0.051(4) 0.034(4) 0.035(3) 0.014(3) 0.006(3) 0.001(3)
C2 0.033(3) 0.031(3) 0.017(2) 0.007(2) 0.003(2) 0.001(3)
C3 0.038(3) 0.046(4) 0.023(2) 0.004(3) 0.015(2) 0.007(3)
C4 0.027(3) 0.035(3) 0.016(2) -0.004(2) 0.002(2) 0.010(3)
C5 0.043(3) 0.045(4) 0.029(3) -0.005(3) 0.008(2) 0.021(3)
C6 0.022(3) 0.039(4) 0.054(4) 0.005(3) 0.005(3) 0.003(3)
C7 0.022(3) 0.024(3) 0.022(2) 0.000(2) 0.000(2) 0.001(2)
C8 0.029(3) 0.024(3) 0.034(3) 0.003(2) 0.001(2) -0.004(2)
C9 0.033(3) 0.019(3) 0.022(2) 0.000(2) -0.003(2) 0.000(2)
C10 0.047(4) 0.016(3) 0.052(4) 0.001(3) -0.002(3) 0.005(3)
C11 0.021(2) 0.018(3) 0.0131(18) 0.0001(18) -0.0020(17) 0.005(2)
C12 0.018(2) 0.021(3) 0.0118(18) -0.0001(19) -0.0030(17) 0.004(2)
C13 0.018(2) 0.029(3) 0.0150(19) 0.001(2) 0.0004(17) 0.002(2)
C14 0.023(2) 0.027(3) 0.018(2) 0.000(2) -0.0001(18) 0.000(2)
C15 0.023(2) 0.023(3) 0.0125(18) 0.0001(19) -0.0020(18) 0.005(2)
C16 0.034(3) 0.037(3) 0.014(2) -0.001(2) 0.0010(19) -0.006(3)
C17 0.033(3) 0.032(3) 0.014(2) -0.001(2) 0.000(2) -0.010(3)
C18 0.023(3) 0.020(3) 0.017(2) -0.001(2) -0.006(2) 0.008(2)
C19 0.032(3) 0.042(4) 0.018(2) -0.005(2) -0.001(2) 0.014(3)
C20 0.035(3) 0.037(4) 0.030(3) -0.012(3) -0.007(2) 0.013(3)
C21 0.025(3) 0.031(3) 0.029(3) -0.005(2) -0.006(2) 0.003(2)
C22 0.024(3) 0.043(4) 0.028(2) 0.005(3) 0.002(2) 0.010(3)
C23 0.032(3) 0.040(3) 0.035(3) 0.004(3) 0.000(2) 0.015(3)
C24 0.029(3) 0.029(3) 0.021(2) 0.003(2) -0.002(2) 0.013(2)
C25 0.046(4) 0.027(3) 0.048(3) 0.012(3) 0.006(3) 0.012(3)
C26 0.023(2) 0.023(3) 0.0156(19) 0.0010(19) -0.0012(18) 0.005(2)
C27 0.017(2) 0.021(3) 0.017(2) 0.003(2) -0.0007(18) 0.004(2)
C28 0.032(3) 0.028(3) 0.017(2) 0.000(2) -0.001(2) 0.016(2)
C29 0.033(3) 0.031(3) 0.016(2) 0.001(2) 0.001(2) 0.014(3)
C30 0.024(2) 0.023(3) 0.0158(19) 0.001(2) -0.0026(18) 0.006(2)
C31 0.033(3) 0.038(3) 0.015(2) 0.002(2) 0.000(2) 0.019(3)
C32 0.030(3) 0.036(3) 0.013(2) 0.003(2) 0.002(2) 0.017(3)
C33 0.024(3) 0.024(3) 0.019(2) 0.006(2) -0.005(2) 0.005(2)
C34 0.053(4) 0.034(4) 0.038(3) 0.013(3) 0.007(3) 0.001(3)
C35 0.028(3) 0.031(3) 0.024(2) 0.003(2) 0.003(2) 0.000(2)
C36 0.037(3) 0.044(4) 0.029(3) 0.002(3) 0.011(2) 0.009(3)
C37 0.030(3) 0.036(3) 0.018(2) -0.004(2) 0.006(2) 0.011(3)
C38 0.042(4) 0.041(4) 0.030(3) -0.007(3) 0.005(3) 0.019(3)
C39 0.021(3) 0.035(4) 0.053(4) 0.001(3) 0.005(3) 0.003(3)
C40 0.024(3) 0.023(3) 0.029(2) 0.001(2) 0.001(2) -0.001(2)
C41 0.031(3) 0.022(3) 0.038(3) 0.001(3) 0.000(3) -0.004(3)
C42 0.031(3) 0.017(3) 0.025(2) 0.002(2) -0.004(2) -0.001(2)
C43 0.049(4) 0.019(3) 0.050(4) 0.001(3) -0.005(3) 0.006(3)
C44 0.019(2) 0.019(3) 0.018(2) -0.002(2) -0.0026(19) 0.004(2)
C45 0.021(2) 0.018(2) 0.017(2) -0.0025(19) -0.0020(18) 0.004(2)
C46 0.030(3) 0.031(3) 0.020(2) -0.003(2) -0.001(2) -0.008(3)
C47 0.019(3) 0.022(3) 0.022(2) -0.002(2) 0.001(2) 0.001(2)
C48 0.020(3) 0.019(3) 0.021(2) -0.003(2) -0.003(2) 0.001(2)
C49 0.023(3) 0.018(3) 0.019(2) -0.004(2) -0.0050(19) 0.005(2)
C50 0.031(3) 0.031(3) 0.017(2) -0.004(2) 0.000(2) -0.005(3)
C51 0.028(3) 0.019(3) 0.019(2) -0.003(2) -0.005(2) 0.007(2)
C52 0.038(3) 0.039(4) 0.024(2) -0.006(3) -0.002(2) 0.011(3)
C53 0.033(3) 0.035(3) 0.031(3) -0.012(3) -0.008(3) 0.009(3)
C54 0.029(3) 0.027(3) 0.033(3) -0.004(3) -0.003(2) 0.003(3)
C55 0.061(5) 0.039(4) 0.053(4) -0.004(3) 0.004(3) -0.018(3)
C56 0.025(3) 0.068(5) 0.057(4) 0.019(4) 0.011(3) 0.010(3)
C57 0.023(3) 0.043(4) 0.031(3) 0.007(3) -0.003(2) 0.011(3)
C58 0.026(3) 0.040(4) 0.031(3) 0.002(3) -0.003(2) 0.018(3)
C59 0.029(3) 0.026(3) 0.025(2) 0.003(2) -0.002(2) 0.011(2)
C60 0.043(4) 0.028(3) 0.052(4) 0.010(3) 0.004(3) 0.010(3)
C61 0.019(3) 0.023(3) 0.019(2) 0.001(2) -0.002(2) 0.005(2)
C62 0.020(2) 0.024(3) 0.019(2) 0.002(2) -0.0016(19) 0.006(2)
C63 0.031(3) 0.027(3) 0.023(2) 0.000(2) -0.001(2) 0.013(2)
C64 0.029(3) 0.031(3) 0.019(2) -0.001(2) -0.003(2) 0.010(2)
C65 0.019(2) 0.022(3) 0.023(2) 0.002(2) -0.004(2) 0.007(2)
C66 0.029(3) 0.036(3) 0.028(3) -0.001(2) 0.000(2) 0.018(3)
C67 0.030(3) 0.035(3) 0.021(2) 0.001(2) 0.001(2) 0.014(2)
C68 0.022(2) 0.021(3) 0.029(2) 0.001(2) -0.004(2) 0.003(2)
C69 0.059(5) 0.039(4) 0.051(4) -0.002(4) 0.002(4) -0.022(4)
C70 0.076(6) 0.069(5) 0.022(3) -0.006(3) 0.007(3) 0.007(4)
C71 0.028(3) 0.069(5) 0.058(4) 0.016(4) 0.007(3) 0.009(3)
C72 0.084(6) 0.067(5) 0.022(3) -0.004(3) 0.010(3) 0.010(4)
C73 0.056(5) 0.049(5) 0.040(4) 0.007(3) 0.001(3) 0.003(4)
C74 0.049(5) 0.071(6) 0.073(6) -0.010(5) 0.001(4) 0.015(4)
C75 0.049(5) 0.081(7) 0.069(5) -0.007(5) 0.005(4) 0.017(5)
C76 0.066(5) 0.050(5) 0.045(4) 0.011(3) 0.002(3) 0.003(4)
N1 0.025(2) 0.022(2) 0.0127(16) 0.0016(16) 0.0023(15) 0.0026(18)
N2 0.021(2) 0.024(2) 0.0129(16) -0.0007(17) 0.0035(15) 0.0059(18)
N3 0.020(2) 0.019(2) 0.0163(17) -0.0011(16) -0.0031(16) 0.0050(18)
N4 0.022(2) 0.017(2) 0.0169(17) -0.0005(17) -0.0020(16) 0.0027(18)
N5 0.030(2) 0.031(3) 0.0170(18) 0.0031(18) 0.0000(17) 0.008(2)
N6 0.025(2) 0.026(2) 0.0164(18) 0.0000(18) -0.0027(16) 0.0037(19)
N7 0.023(2) 0.034(3) 0.032(2) 0.010(2) 0.0032(19) 0.006(2)
N8 0.024(2) 0.026(2) 0.024(2) 0.0048(18) 0.0013(17) 0.0081(19)
N9 0.022(2) 0.020(2) 0.0206(19) 0.0014(18) -0.0013(17) 0.0057(19)
N10 0.023(2) 0.021(2) 0.0163(18) -0.0020(17) -0.0007(16) 0.0057(18)
N11 0.020(2) 0.016(2) 0.0233(19) -0.0021(17) -0.0003(17) 0.0012(18)
N12 0.022(2) 0.015(2) 0.0209(19) -0.0017(17) -0.0045(17) 0.0023(18)
N13 0.027(3) 0.030(3) 0.019(2) 0.001(2) 0.0013(19) 0.005(2)
N14 0.023(2) 0.024(2) 0.0191(19) -0.0003(18) -0.0037(17) 0.0033(19)
N15 0.022(2) 0.033(3) 0.033(2) 0.010(2) 0.0022(19) 0.006(2)
N16 0.022(2) 0.023(3) 0.023(2) 0.0051(19) 0.0010(17) 0.007(2)
Ni1 0.0302(4) 0.0268(4) 0.0200(3) 0.0000(3) -0.0023(3) 0.0062(3)
Ni2 0.0293(4) 0.0232(4) 0.0248(3) -0.0019(3) -0.0030(3) 0.0055(3)
O1 0.039(2) 0.043(2) 0.0167(16) 0.0035(16) -0.0042(15) 0.0155(19)
O2 0.053(3) 0.053(3) 0.0232(18) -0.0003(19) -0.0090(18) 0.036(2)
O3 0.036(2) 0.032(2) 0.0169(15) -0.0032(15) -0.0001(15) -0.0053(18)
O4 0.0234(19) 0.026(2) 0.0146(15) -0.0031(15) -0.0008(14) 0.0030(17)
O5 0.033(2) 0.039(3) 0.0230(18) 0.0017(18) -0.0051(17) 0.0161(19)
O6 0.048(3) 0.053(3) 0.028(2) -0.003(2) -0.0087(19) 0.034(2)
O7 0.0291(19) 0.025(2) 0.0199(16) -0.0064(15) -0.0031(14) 0.0029(16)
O8 0.035(2) 0.023(2) 0.0226(18) -0.0033(17) -0.0040(17) -0.0063(19)
O9 0.065(3) 0.040(3) 0.050(3) 0.007(2) -0.012(2) 0.011(2)
O10 0.043(3) 0.152(6) 0.069(4) -0.022(4) 0.009(3) 0.036(4)
O11 0.048(3) 0.148(7) 0.060(4) -0.018(4) 0.014(3) 0.033(4)
O12 0.067(3) 0.042(3) 0.048(3) 0.009(2) -0.012(2) 0.009(3)
O13 0.042(3) 0.051(3) 0.043(2) -0.008(2) 0.010(2) -0.003(2)
O14 0.043(3) 0.055(3) 0.039(2) -0.007(2) 0.007(2) -0.005(2)

loop_
_atom_type_symbol
_atom_type_description
_atom_type_scat_dispersion_real
_atom_type_scat_dispersion_imag
_atom_type_scat_source
C C 0.0033 0.0016 'International Tables Vol C Tables 4.2.6.8 and 6.1.1.4'
H H 0.0000 0.0000 'International Tables Vol C Tables 4.2.6.8 and 6.1.1.4'
N N 0.0061 0.0033 'International Tables Vol C Tables 4.2.6.8 and 6.1.1.4'
O O 0.0106 0.0060 'International Tables Vol C Tables 4.2.6.8 and 6.1.1.4'
Ni Ni 0.3393 1.1124 'International Tables Vol C Tables 4.2.6.8 and 6.1.1.4'

loop_
_geom_angle_atom_site_label_1
_geom_angle_atom_site_label_2
_geom_angle_atom_site_label_3
_geom_angle
_geom_angle_site_symmetry_1
_geom_angle_site_symmetry_3
N1 C2 C3 110.2(5) . .
N1 C2 C1 120.7(5) . .
C3 C2 C1 129.1(5) . .
C4 C3 C2 106.9(5) . .
N2 C4 C3 106.0(5) . .
N2 C4 C5 122.8(5) . .
C3 C4 C5 131.2(5) . .
N3 C7 C8 109.9(5) . .
N3 C7 C6 120.6(5) . .
C8 C7 C6 129.5(5) . .
C9 C8 C7 106.6(5) . .
N4 C9 C8 105.5(5) . .
N4 C9 C10 123.9(5) . .
C8 C9 C10 130.6(5) . .
N2 C11 N4 110.8(4) . .
N2 C11 C12 112.4(4) . .
N4 C11 C12 110.9(4) . .
C17 C12 C13 118.9(5) . .
C17 C12 C11 119.1(4) . .
C13 C12 C11 121.8(4) . .
C14 C13 C12 120.4(4) . .
C13 C14 C15 120.3(5) . .
C16 C15 C14 119.4(4) . .
C16 C15 C18 121.5(4) . 2_767
C14 C15 C18 119.1(5) . 2_767
C15 C16 C17 120.6(5) . .
C16 C17 C12 120.4(5) . .
O3 C18 O4 120.8(5) . .
O3 C18 C15 119.7(4) . 2_767
O4 C18 C15 119.6(5) . 2_767
N5 C19 C20 111.4(5) . .
N5 C19 C70 120.6(6) . .
C20 C19 C70 128.0(6) . .
C21 C20 C19 105.9(5) . .
N6 C21 C20 106.6(5) . .
N6 C21 C69 124.2(5) . .
C20 C21 C69 129.2(6) . .
N7 C22 C23 111.6(5) . .
N7 C22 C71 119.7(5) . .
C23 C22 C71 128.6(6) . .
C24 C23 C22 105.8(5) . .
N8 C24 C23 105.8(5) . .
N8 C24 C25 123.7(5) . .
C23 C24 C25 130.5(5) . .
N6 C26 N8 111.9(4) . .
N6 C26 C27 112.1(4) . .
N8 C26 C27 113.4(4) . .
C28 C27 C32 119.2(4) . .
C28 C27 C26 120.7(5) . .
C32 C27 C26 119.8(4) . .
C27 C28 C29 120.3(5) . .
C30 C29 C28 120.5(5) . .
C31 C30 C29 119.3(4) . .
C31 C30 C33 119.0(5) . .
C29 C30 C33 121.6(4) . .
C30 C31 C32 120.3(5) . .
C31 C32 C27 120.4(4) . .
O2 C33 O1 119.8(5) . .
O2 C33 C30 120.1(5) . .
O1 C33 C30 120.1(5) . .
N9 C35 C36 110.1(5) . .
N9 C35 C34 121.4(5) . .
C36 C35 C34 128.5(5) . .
C37 C36 C35 106.8(5) . .
N10 C37 C36 105.8(5) . .
N10 C37 C38 123.3(5) . .
C36 C37 C38 130.9(5) . .
N11 C40 C41 110.1(5) . .
N11 C40 C39 120.3(5) . .
C41 C40 C39 129.6(5) . .
C42 C41 C40 106.4(5) . .
N12 C42 C41 106.1(5) . .
N12 C42 C43 123.2(5) . .
C41 C42 C43 130.6(5) . .
N10 C44 N12 111.0(4) . .
N10 C44 C45 112.1(4) . .
N12 C44 C45 111.3(4) . .
C46 C45 C47 119.8(5) . .
C46 C45 C44 118.5(4) . .
C47 C45 C44 121.7(4) . .
C45 C46 C50 120.1(5) . 2_575
C48 C47 C45 120.2(5) 2_575 .
C49 C48 C47 120.2(5) . 2_575
C48 C49 C50 119.2(5) . .
C48 C49 C51 119.6(5) . .
C50 C49 C51 121.2(4) . .
C49 C50 C46 120.4(5) . 2_575
O7 C51 O8 120.9(5) . .
O7 C51 C49 119.9(5) . .
O8 C51 C49 119.2(4) . .
N13 C52 C53 111.5(5) . .
N13 C52 C72 120.0(6) . .
C53 C52 C72 128.5(6) . .
C54 C53 C52 106.1(5) . .
C53 C54 N14 105.8(5) . .
C53 C54 C55 129.0(6) . .
N14 C54 C55 125.2(5) . .
N15 C57 C58 111.9(5) . .
N15 C57 C56 120.4(6) . .
C58 C57 C56 127.6(6) . .
C59 C58 C57 105.4(5) . .
N16 C59 C58 106.4(5) . .
N16 C59 C60 123.2(5) . .
C58 C59 C60 130.4(5) . .
N16 C61 N14 112.5(4) . .
N16 C61 C62 113.7(4) . .
N14 C61 C62 112.7(4) . .
C63 C62 C67 118.6(5) . .
C63 C62 C61 121.1(5) . .
C67 C62 C61 120.0(4) . .
C62 C63 C64 120.4(5) . .
C65 C64 C63 120.6(5) . .
C66 C65 C64 118.9(5) . .
C66 C65 C68 119.8(5) . .
C64 C65 C68 121.2(5) . .
C65 C66 C67 120.5(5) . .
C66 C67 C62 120.9(5) . .
O5 C68 O6 120.1(5) . .
O5 C68 C65 120.7(5) . .
O6 C68 C65 119.1(5) . .
C2 N1 N2 105.2(4) . .
C2 N1 Ni1 130.7(4) . .
N2 N1 Ni1 122.6(3) . .
C4 N2 N1 111.7(4) . .
C4 N2 C11 127.9(4) . .
N1 N2 C11 119.5(4) . .
C7 N3 N4 106.2(4) . .
C7 N3 Ni1 128.9(4) . .
N4 N3 Ni1 124.7(3) . .
N3 N4 C9 111.7(4) . .
N3 N4 C11 119.0(4) . .
C9 N4 C11 127.4(4) . .
C19 N5 N6 104.4(4) . .
C21 N6 N5 111.7(4) . .
C21 N6 C26 132.4(4) . .
N5 N6 C26 115.9(4) . .
C22 N7 N8 104.6(4) . .
N7 N8 C24 112.1(4) . .
N7 N8 C26 120.6(4) . .
C24 N8 C26 126.7(4) . .
C35 N9 N10 105.7(4) . .
C35 N9 Ni2 130.6(4) . .
N10 N9 Ni2 122.5(3) . .
C37 N10 N9 111.6(4) . .
C37 N10 C44 127.7(4) . .
N9 N10 C44 120.0(4) . .
C40 N11 N12 105.9(4) . .
C40 N11 Ni2 129.3(4) . .
N12 N11 Ni2 124.6(3) . .
C42 N12 N11 111.5(4) . .
C42 N12 C44 127.9(4) . .
N11 N12 C44 118.7(4) . .
C52 N13 N14 104.2(5) . .
C54 N14 N13 112.5(4) . .
C54 N14 C61 130.9(5) . .
N13 N14 C61 116.6(4) . .
C57 N15 N16 104.2(5) . .
C59 N16 N15 112.2(4) . .
C59 N16 C61 128.0(4) . .
N15 N16 C61 119.2(4) . .
O2 Ni1 N3 101.61(16) . .
O2 Ni1 O4 123.08(16) . .
N3 Ni1 O4 135.18(13) . .
O2 Ni1 O3 142.73(15) . .
N3 Ni1 O3 88.14(14) . .
O4 Ni1 O3 59.22(13) . .
O2 Ni1 N1 87.53(15) . .
N3 Ni1 N1 84.37(15) . .
O4 Ni1 N1 93.54(15) . .
O3 Ni1 N1 129.48(14) . .
O2 Ni1 O1 57.50(14) . .
N3 Ni1 O1 115.51(15) . .
O4 Ni1 O1 93.39(14) . .
O3 Ni1 O1 85.72(13) . .
N1 Ni1 O1 141.62(13) . .
O6 Ni2 N11 101.65(16) . .
O6 Ni2 O7 123.03(16) . .
N11 Ni2 O7 135.19(14) . .
O6 Ni2 O8 142.94(16) . .
N11 Ni2 O8 87.89(15) . .
O7 Ni2 O8 59.29(13) . .
O6 Ni2 N9 87.36(16) . .
N11 Ni2 N9 84.50(16) . .
O7 Ni2 N9 93.65(15) . .
O8 Ni2 N9 129.46(15) . .
O6 Ni2 O5 57.46(14) . .
N11 Ni2 O5 115.51(15) . .
O7 Ni2 O5 93.34(14) . .
O8 Ni2 O5 86.00(14) . .
N9 Ni2 O5 141.39(14) . .
C33 O1 Ni1 88.4(3) . .
C33 O2 Ni1 94.2(3) . .
C18 O3 Ni1 90.0(3) . .
C18 O4 Ni1 89.9(3) . .
C68 O5 Ni2 88.6(3) . .
C68 O6 Ni2 93.7(3) . .
C51 O7 Ni2 89.9(3) . .
C51 O8 Ni2 89.9(3) . .

loop_
_geom_bond_atom_site_label_1
_geom_bond_atom_site_label_2
_geom_bond_distance
_geom_bond_site_symmetry_2
C1 C2 1.495(8) .
C2 N1 1.331(6) .
C2 C3 1.398(8) .
C3 C4 1.367(8) .
C4 N2 1.353(6) .
C4 C5 1.492(8) .
C6 C7 1.487(8) .
C7 N3 1.329(6) .
C7 C8 1.405(7) .
C8 C9 1.380(7) .
C9 N4 1.366(6) .
C9 C10 1.490(8) .
C11 N2 1.443(6) .
C11 N4 1.459(6) .
C11 C12 1.509(6) .
C12 C17 1.380(6) .
C12 C13 1.394(7) .
C13 C14 1.379(6) .
C14 C15 1.385(6) .
C15 C16 1.373(7) .
C15 C18 1.491(6) 2_767
C16 C17 1.386(7) .
C18 O3 1.255(6) .
C18 O4 1.265(6) .
C18 C15 1.491(6) 2_767
C19 N5 1.328(7) .
C19 C20 1.396(8) .
C19 C70 1.485(8) .
C20 C21 1.363(8) .
C21 N6 1.355(7) .
C21 C69 1.498(8) .
C22 N7 1.326(7) .
C22 C23 1.400(8) .
C22 C71 1.501(8) .
C23 C24 1.375(7) .
C24 N8 1.366(7) .
C24 C25 1.477(8) .
C26 N6 1.448(6) .
C26 N8 1.447(6) .
C26 C27 1.526(6) .
C27 C28 1.382(7) .
C27 C32 1.388(7) .
C28 C29 1.388(7) .
C29 C30 1.387(7) .
C30 C31 1.381(6) .
C30 C33 1.490(7) .
C31 C32 1.388(6) .
C33 O2 1.247(7) .
C33 O1 1.255(6) .
C34 C35 1.491(8) .
C35 N9 1.323(6) .
C35 C36 1.402(8) .
C36 C37 1.372(8) .
C37 N10 1.356(6) .
C37 C38 1.494(8) .
C39 C40 1.487(8) .
C40 N11 1.329(6) .
C40 C41 1.407(7) .
C41 C42 1.377(8) .
C42 N12 1.359(6) .
C42 C43 1.490(8) .
C44 N10 1.442(6) .
C44 N12 1.454(6) .
C44 C45 1.516(6) .
C45 C46 1.381(7) .
C45 C47 1.385(7) .
C46 C50 1.381(7) 2_575
C47 C48 1.387(7) 2_575
C48 C49 1.382(7) .
C48 C47 1.387(7) 2_575
C49 C50 1.393(7) .
C49 C51 1.491(7) .
C50 C46 1.381(7) 2_575
C51 O7 1.262(6) .
C51 O8 1.257(6) .
C52 N13 1.328(7) .
C52 C53 1.399(8) .
C52 C72 1.486(8) .
C53 C54 1.364(8) .
C54 N14 1.362(7) .
C54 C55 1.479(9) .
C56 C57 1.496(8) .
C57 N15 1.330(7) .
C57 C58 1.400(9) .
C58 C59 1.373(8) .
C59 N16 1.357(7) .
C59 C60 1.489(8) .
C61 N16 1.444(6) .
C61 N14 1.449(6) .
C61 C62 1.519(7) .
C62 C63 1.377(7) .
C62 C67 1.394(7) .
C63 C64 1.390(7) .
C64 C65 1.386(7) .
C65 C66 1.377(7) .
C65 C68 1.493(7) .
C66 C67 1.378(7) .
C68 O5 1.243(6) .
C68 O6 1.255(6) .
C73 O9 1.390(8) .
C74 O10 1.354(9) .
C75 O11 1.367(9) .
C76 O12 1.402(8) .
N1 N2 1.370(6) .
N1 Ni1 2.228(4) .
N3 N4 1.355(6) .
N3 Ni1 2.199(4) .
N5 N6 1.370(6) .
N7 N8 1.364(6) .
N9 N10 1.370(6) .
N9 Ni2 2.225(4) .
N11 N12 1.366(6) .
N11 Ni2 2.198(4) .
N13 N14 1.364(6) .
N15 N16 1.367(6) .
Ni1 O2 2.186(4) .
Ni1 O4 2.214(4) .
Ni1 O3 2.218(3) .
Ni1 O1 2.307(4) .
Ni2 O6 2.191(4) .
Ni2 O7 2.212(4) .
Ni2 O8 2.217(4) .
Ni2 O5 2.307(4) .
